data_4031827
loop_
_publ_author_name
'Helzy, Fatima'
'Maris, Thierry'
'Wuest, James D.'

_publ_section_title
;
 Engineering Hydrogen-Bonded Hexagonal Networks Built from Flexible
 1,3,5-Trisubstituted Derivatives of Benzene.
;
_journal_issue 8
_journal_name_full 'The Journal of organic chemistry'
_journal_page_first 3076
_journal_page_last 3086
_journal_paper_doi 10.1021/acs.joc.5b02552
_journal_volume 81
_journal_year 2016
_chemical_compound_source 'Synthesized by the authors. See text'
_chemical_formula_moiety 'C42 H45 N15 O3'
_chemical_formula_sum 'C42 H45 N15 O3'
_chemical_formula_weight 807.93
_chemical_name_systematic
; 
 ? 
;
_space_group_IT_number 14
_symmetry_cell_setting monoclinic
_symmetry_space_group_name_Hall '-P 2yn'
_symmetry_space_group_name_H-M 'P 1 21/n 1'
_atom_sites_solution_hydrogens geom
_atom_sites_solution_primary direct
_atom_sites_solution_secondary difmap
_audit_creation_method SHELXL-97
_cell_angle_alpha 90
_cell_angle_beta 99.090(6)
_cell_angle_gamma 90
_cell_formula_units_Z 4
_cell_length_a 29.665(6)
_cell_length_b 9.049(2)
_cell_length_c 31.666(6)
_cell_measurement_reflns_used 4541
_cell_measurement_temperature 100
_cell_measurement_theta_max 45.08
_cell_measurement_theta_min 2.22
_cell_volume 8394(3)
_computing_cell_refinement 'SAINT V7.68A(Bruker AXS, 2009)'
_computing_data_collection 'APEX2  (Bruker AXS, 2009)'
_computing_data_reduction 'SAINT V7.68A(Bruker AXS, 2009)'
_computing_molecular_graphics 'SHELXTL  (Bruker AXS, 2003)'
_computing_publication_material 'UdMX (Maris, 2004)'
_computing_structure_refinement 'SHELXL97 (Sheldrick, 2008)'
_computing_structure_solution 'SHELXS97 (Sheldrick, 2008)'
_diffrn_ambient_temperature 100
_diffrn_detector_area_resol_mean 8.3
_diffrn_measured_fraction_theta_full 0.972
_diffrn_measured_fraction_theta_max 0.972
_diffrn_measurement_device_type 'Bruker APEX II'
_diffrn_measurement_method \w
_diffrn_radiation_monochromator 'Quazar MX'
_diffrn_radiation_source 'Incoatec I\muS Microsource '
_diffrn_radiation_type CuK\a
_diffrn_radiation_wavelength 1.54178
_diffrn_reflns_av_R_equivalents 0.083
_diffrn_reflns_av_sigmaI/netI 0.0972
_diffrn_reflns_limit_h_max 32
_diffrn_reflns_limit_h_min -36
_diffrn_reflns_limit_k_max 11
_diffrn_reflns_limit_k_min -11
_diffrn_reflns_limit_l_max 38
_diffrn_reflns_limit_l_min -38
_diffrn_reflns_number 157058
_diffrn_reflns_theta_full 71.58
_diffrn_reflns_theta_max 71.58
_diffrn_reflns_theta_min 1.90
_exptl_absorpt_coefficient_mu 0.348
_exptl_absorpt_correction_T_max 0.9793
_exptl_absorpt_correction_T_min 0.7182
_exptl_absorpt_correction_type multi-scan
_exptl_absorpt_process_details 'Sadabs (Sheldrick, 2008)'
_exptl_crystal_colour Colorless
_exptl_crystal_density_diffrn 0.639
_exptl_crystal_density_method 'not measured'
_exptl_crystal_description block
_exptl_crystal_F_000 1704
_exptl_crystal_size_max 0.25
_exptl_crystal_size_mid 0.06
_exptl_crystal_size_min 0.06
_platon_squeeze_details
;
Attempts to  model disordered solvent molecules
were unsuccessful. PLATON/SQUEEZE  was used to correct
the data for the presence of the disordered solvent.
A potential solvent volume of 5013.7 \%A^3^, 
59.7 % of the total unit-cell volume, was found.
1777 electrons per unit cell worth of scattering were located
in the void. The reported structure is based on the 
PLATON/SQUEEZE corrected data. The actual solvent content is
unknown, so several quantities calculated like empirical formula, density, 
absorption coefficient, F(000) etc. may be incorrect.

Ref:  
Sluis, P. van der & Spek, A.L. (1990). Acta Cryst. A46, 194-201.
Spek, A.L. (2015). Acta Cryst. C71, 9-18.

;
_refine_diff_density_max 0.162
_refine_diff_density_min -0.193
_refine_diff_density_rms 0.026
_refine_ls_extinction_method none
_refine_ls_goodness_of_fit_ref 0.989
_refine_ls_hydrogen_treatment constr
_refine_ls_matrix_type full
_refine_ls_number_parameters 496
_refine_ls_number_reflns 15916
_refine_ls_number_restraints 159
_refine_ls_restrained_S_all 0.986
_refine_ls_R_factor_all 0.1538
_refine_ls_R_factor_gt 0.0604
_refine_ls_shift/su_max 0.010
_refine_ls_shift/su_mean 0.001
_refine_ls_structure_factor_coef Fsqd
_refine_ls_weighting_details 'calc w=1/[\s^2^(Fo^2^)+(0.0080P)^2^] where P=(Fo^2^+2Fc^2^)/3'
_refine_ls_weighting_scheme calc
_refine_ls_wR_factor_gt 0.0947
_refine_ls_wR_factor_ref 0.1048
_reflns_number_gt 5318
_reflns_number_total 15916
_reflns_threshold_expression I>2\s(I)
_cod_data_source_file jo5b02552_si_002.cif
_cod_data_source_block 3c_DMSO_PhMe
_cod_depositor_comments
;
The following automatic conversions were performed:

'_symmetry_cell_setting' value 'Monoclinic' changed to 'monoclinic'
according to
/usr/data/users/saulius/crontab/automatic-downloads/rss-feeds/ACS/lib/dictionaries/cif_core.dic
dictionary named 'cif_core.dic' version 2.4.2 from 2011-04-26.

Automatic conversion script
Id: cif_fix_values 4268 2015-11-12 08:31:59Z antanas 

 Adding full bibliography for 4031824--4031827.cif.
;
_cod_original_sg_symbol_H-M P21/n
_cod_database_code 4031827

loop_
_symmetry_equiv_pos_as_xyz
'x, y, z'
'-x+1/2, y+1/2, -z+1/2'
'-x, -y, -z'
'x-1/2, -y-1/2, z-1/2'

loop_
_atom_site_label
_atom_site_type_symbol
_atom_site_fract_x
_atom_site_fract_y
_atom_site_fract_z
_atom_site_U_iso_or_equiv
_atom_site_adp_type
_atom_site_occupancy
_atom_site_symmetry_multiplicity
_atom_site_calc_flag
_atom_site_refinement_flags
C1 C 0.22142(5) 0.79990(18) 0.19019(5) 0.0678(7) Uani 1 1 d GU
C2 C 0.22228(5) 0.84157(16) 0.23256(5) 0.0637(7) Uani 1 1 d GU
C3 C 0.18603(6) 0.80529(17) 0.25356(3) 0.0617(7) Uani 1 1 d GU
C4 C 0.14892(5) 0.72733(18) 0.23219(5) 0.0692(8) Uani 1 1 d GU
C5 C 0.14806(5) 0.68565(17) 0.18982(5) 0.0706(8) Uani 1 1 d GU
C6 C 0.18431(6) 0.72194(18) 0.16882(3) 0.0712(8) Uani 1 1 d GU
C7 C 0.26407(9) 0.9219(3) 0.25701(7) 0.0763(8) Uani 1 1 d U
H7A H 0.2543 0.9862 0.2792 0.092 Uiso 1 1 calc R
H7B H 0.2778 0.9852 0.2370 0.092 Uiso 1 1 calc R
C8 C 0.29990(8) 0.8111(3) 0.27828(7) 0.0758(8) Uani 1 1 d U
H8A H 0.2865 0.7496 0.2985 0.114 Uiso 1 1 calc R
H8B H 0.3262 0.8649 0.2935 0.114 Uiso 1 1 calc R
H8C H 0.3098 0.7481 0.2563 0.114 Uiso 1 1 calc R
C9 C 0.10729(8) 0.6970(3) 0.25439(8) 0.0821(9) Uani 1 1 d U
H9A H 0.0793 0.6943 0.2327 0.098 Uiso 1 1 calc R
H9B H 0.1040 0.7778 0.2747 0.098 Uiso 1 1 calc R
C10 C 0.11291(9) 0.5463(3) 0.27896(8) 0.0894(9) Uani 1 1 d U
H10A H 0.1135 0.4654 0.2585 0.134 Uiso 1 1 calc R
H10B H 0.0872 0.5322 0.2946 0.134 Uiso 1 1 calc R
H10C H 0.1415 0.5469 0.2992 0.134 Uiso 1 1 calc R
C11 C 0.18263(9) 0.6847(3) 0.12083(7) 0.0832(9) Uani 1 1 d U
H11A H 0.1504 0.6838 0.1065 0.100 Uiso 1 1 calc R
H11B H 0.1989 0.7625 0.1072 0.100 Uiso 1 1 calc R
C12 C 0.20410(9) 0.5367(3) 0.11462(7) 0.0985(10) Uani 1 1 d U
H12A H 0.2369 0.5409 0.1257 0.148 Uiso 1 1 calc R
H12B H 0.1996 0.5124 0.0841 0.148 Uiso 1 1 calc R
H12C H 0.1898 0.4605 0.1301 0.148 Uiso 1 1 calc R
C13 C 0.18511(8) 0.8627(3) 0.29850(6) 0.0646(7) Uani 1 1 d U
H13A H 0.1681 0.7935 0.3144 0.077 Uiso 1 1 calc R
H13B H 0.2166 0.8729 0.3142 0.077 Uiso 1 1 calc R
O1 O 0.16353(6) 0.99965(19) 0.29443(4) 0.0713(5) Uani 1 1 d U
C14 C 0.14721(5) 1.05799(17) 0.32910(4) 0.0650(7) Uani 1 1 d GU
C15 C 0.11637(5) 1.17394(17) 0.32071(3) 0.0726(8) Uani 1 1 d GU
H15 H 0.1082 1.2096 0.2923 0.087 Uiso 1 1 calc R
C16 C 0.09754(5) 1.23773(15) 0.35385(5) 0.0756(8) Uani 1 1 d GU
H16 H 0.0765 1.3170 0.3481 0.091 Uiso 1 1 calc R
C17 C 0.10955(6) 1.18555(17) 0.39539(4) 0.0691(8) Uani 1 1 d GU
C18 C 0.14039(5) 1.06960(18) 0.40379(3) 0.0769(8) Uani 1 1 d GU
H18 H 0.1486 1.0339 0.4322 0.092 Uiso 1 1 calc R
C19 C 0.15922(5) 1.00581(15) 0.37064(4) 0.0690(7) Uani 1 1 d GU
H19 H 0.1803 0.9266 0.3764 0.083 Uiso 1 1 calc R
C20 C 0.08622(10) 1.2500(3) 0.42982(8) 0.0811(9) Uani 1 1 d U
N1 N 0.05825(9) 1.3605(3) 0.41946(7) 0.0893(8) Uani 1 1 d U
C21 C 0.03633(12) 1.4098(4) 0.45172(10) 0.0935(10) Uani 1 1 d U
N2 N 0.04309(9) 1.3536(3) 0.49178(7) 0.0988(9) Uani 1 1 d U
C22 C 0.07237(12) 1.2401(4) 0.49805(9) 0.0990(11) Uani 1 1 d U
N3 N 0.09615(8) 1.1836(3) 0.46864(6) 0.0941(8) Uani 1 1 d U
N4 N 0.07811(9) 1.1740(3) 0.53698(7) 0.1335(11) Uani 1 1 d U
H4A H 0.0629 1.2061 0.5569 0.160 Uiso 1 1 calc R
H4B H 0.0971 1.0991 0.5423 0.160 Uiso 1 1 calc R
N5 N 0.00657(9) 1.5161(3) 0.44332(7) 0.1197(10) Uani 1 1 d U
H5A H -0.0083 1.5488 0.4634 0.144 Uiso 1 1 calc R
H5B H 0.0013 1.5552 0.4176 0.144 Uiso 1 1 calc R
C23 C 0.25947(9) 0.8477(3) 0.16698(7) 0.0779(8) Uani 1 1 d U
H23A H 0.2887 0.8549 0.1869 0.093 Uiso 1 1 calc R
H23B H 0.2632 0.7771 0.1439 0.093 Uiso 1 1 calc R
O2 O 0.24537(6) 0.9920(2) 0.14936(5) 0.0820(6) Uani 1 1 d U
C24 C 0.26904(6) 1.05157(17) 0.11969(4) 0.0701(8) Uani 1 1 d GU
C25 C 0.31106(6) 1.00159(16) 0.11138(4) 0.0720(8) Uani 1 1 d GU
H25 H 0.3256 0.9203 0.1269 0.086 Uiso 1 1 calc R
C26 C 0.33188(4) 1.07059(19) 0.08029(5) 0.0836(9) Uani 1 1 d GU
H26 H 0.3606 1.0364 0.0746 0.100 Uiso 1 1 calc R
C27 C 0.31066(6) 1.18958(18) 0.05752(4) 0.0711(8) Uani 1 1 d GU
C28 C 0.26863(6) 1.23956(15) 0.06584(4) 0.0697(7) Uani 1 1 d GU
H28 H 0.2541 1.3209 0.0503 0.084 Uiso 1 1 calc R
C29 C 0.24782(4) 1.17056(18) 0.09692(5) 0.0716(8) Uani 1 1 d GU
H29 H 0.2191 1.2047 0.1026 0.086 Uiso 1 1 calc R
C30 C 0.33222(11) 1.2548(3) 0.02209(8) 0.0810(9) Uani 1 1 d U
N6 N 0.37531(10) 1.2244(4) 0.02215(9) 0.1458(13) Uani 1 1 d U
C31 C 0.39284(15) 1.2909(6) -0.00993(16) 0.199(2) Uani 1 1 d U
N7 N 0.36963(11) 1.3818(4) -0.03975(9) 0.1328(12) Uani 1 1 d U
C32 C 0.32679(12) 1.4028(4) -0.03638(9) 0.0953(10) Uani 1 1 d U
N8 N 0.30524(8) 1.3436(3) -0.00504(6) 0.0816(7) Uani 1 1 d U
N9 N 0.30216(9) 1.4940(3) -0.06428(7) 0.1224(10) Uani 1 1 d U
H9C H 0.3149 1.5379 -0.0842 0.147 Uiso 1 1 calc R
H9D H 0.2732 1.5100 -0.0627 0.147 Uiso 1 1 calc R
N10 N 0.43597(12) 1.2658(6) -0.01118(15) 0.383(4) Uani 1 1 d U
H10D H 0.4518 1.2085 0.0082 0.460 Uiso 1 1 calc R
H10E H 0.4492 1.3063 -0.0314 0.460 Uiso 1 1 calc R
C33 C 0.10875(9) 0.5963(3) 0.16772(9) 0.0884(9) Uani 1 1 d U
H33A H 0.1192 0.5261 0.1473 0.106 Uiso 1 1 calc R
H33B H 0.0945 0.5395 0.1888 0.106 Uiso 1 1 calc R
O3 O 0.07651(7) 0.7000(2) 0.14533(6) 0.0957(6) Uani 1 1 d U
C34 C 0.03271(6) 0.6526(3) 0.13090(6) 0.0920(10) Uani 1 1 d GU
C35 C 0.01546(8) 0.5157(3) 0.14028(6) 0.1251(13) Uani 1 1 d GU
H35 H 0.0350 0.4444 0.1557 0.150 Uiso 1 1 calc R
C36 C -0.03039(9) 0.4832(2) 0.12706(7) 0.1417(15) Uani 1 1 d GU
H36 H -0.0422 0.3897 0.1335 0.170 Uiso 1 1 calc R
C37 C -0.05899(6) 0.5876(3) 0.10445(7) 0.1002(11) Uani 1 1 d GU
C38 C -0.04174(8) 0.7244(3) 0.09507(6) 0.1227(13) Uani 1 1 d GU
H38 H -0.0613 0.7957 0.0796 0.147 Uiso 1 1 calc R
C39 C 0.00411(9) 0.7569(2) 0.10829(7) 0.1278(13) Uani 1 1 d GU
H39 H 0.0159 0.8505 0.1019 0.153 Uiso 1 1 calc R
C40 C -0.10891(13) 0.5585(5) 0.09341(12) 0.1121(12) Uani 1 1 d U
C41 C -0.16964(19) 0.4176(6) 0.0992(2) 0.227(3) Uani 1 1 d U
C42 C -0.17725(15) 0.6212(5) 0.05702(11) 0.1264(14) Uani 1 1 d U
N11 N -0.12595(13) 0.4421(4) 0.10992(12) 0.1748(16) Uani 1 1 d U
N12 N -0.19811(10) 0.5042(4) 0.07177(10) 0.1368(11) Uani 1 1 d U
N13 N -0.13357(11) 0.6520(3) 0.06764(9) 0.1252(11) Uani 1 1 d U
N14 N -0.18832(14) 0.3017(6) 0.11487(19) 0.437(6) Uani 1 1 d U
H14A H -0.1714 0.2412 0.1324 0.524 Uiso 1 1 calc R
H14B H -0.2178 0.2849 0.1077 0.524 Uiso 1 1 calc R
N15 N -0.20463(10) 0.7124(4) 0.03231(11) 0.213(2) Uani 1 1 d U
H15A H -0.1937 0.7942 0.0229 0.256 Uiso 1 1 calc R
H15B H -0.2338 0.6912 0.0253 0.256 Uiso 1 1 calc R

loop_
_atom_site_aniso_label
_atom_site_aniso_U_11
_atom_site_aniso_U_22
_atom_site_aniso_U_33
_atom_site_aniso_U_23
_atom_site_aniso_U_13
_atom_site_aniso_U_12
C1 0.079(2) 0.071(2) 0.0581(13) 0.0057(13) 0.0260(13) 0.0084(16)
C2 0.0705(19) 0.0622(18) 0.0616(14) 0.0016(13) 0.0206(13) 0.0100(15)
C3 0.0734(19) 0.0637(19) 0.0495(12) 0.0052(12) 0.0148(12) 0.0135(15)
C4 0.074(2) 0.076(2) 0.0593(13) 0.0115(13) 0.0172(13) 0.0102(16)
C5 0.0665(19) 0.075(2) 0.0685(15) -0.0076(15) 0.0045(14) 0.0149(16)
C6 0.086(2) 0.074(2) 0.0563(13) 0.0067(13) 0.0216(14) 0.0178(16)
C7 0.075(2) 0.097(2) 0.0643(14) 0.0031(15) 0.0326(14) 0.0032(18)
C8 0.074(2) 0.083(2) 0.0717(15) -0.0031(15) 0.0150(14) 0.0060(17)
C9 0.071(2) 0.102(2) 0.0764(16) -0.0012(16) 0.0209(15) -0.0021(18)
C10 0.085(2) 0.103(2) 0.0842(17) 0.0126(17) 0.0271(16) -0.0061(19)
C11 0.092(2) 0.104(2) 0.0540(13) -0.0055(15) 0.0131(14) 0.0157(19)
C12 0.123(3) 0.106(3) 0.0657(15) -0.0081(17) 0.0138(17) 0.014(2)
C13 0.0731(19) 0.0756(19) 0.0501(12) -0.0004(13) 0.0256(13) 0.0048(16)
O1 0.0937(14) 0.0745(12) 0.0537(8) 0.0080(9) 0.0360(9) 0.0194(11)
C14 0.078(2) 0.0639(19) 0.0606(13) 0.0052(13) 0.0335(13) 0.0022(15)
C15 0.086(2) 0.075(2) 0.0624(14) 0.0071(14) 0.0306(14) 0.0066(17)
C16 0.078(2) 0.079(2) 0.0767(16) 0.0063(15) 0.0336(15) 0.0084(16)
C17 0.079(2) 0.073(2) 0.0633(14) 0.0038(14) 0.0339(14) 0.0032(16)
C18 0.092(2) 0.090(2) 0.0559(13) 0.0030(14) 0.0314(14) 0.0052(17)
C19 0.0681(19) 0.088(2) 0.0560(12) 0.0040(13) 0.0246(13) 0.0153(16)
C20 0.098(2) 0.085(2) 0.0728(16) -0.0088(16) 0.0499(17) -0.0042(19)
N1 0.123(2) 0.0730(18) 0.0867(15) -0.0030(13) 0.0613(16) 0.0147(15)
C21 0.113(3) 0.088(3) 0.094(2) 0.0015(18) 0.060(2) 0.008(2)
N2 0.114(2) 0.117(2) 0.0773(15) -0.0038(15) 0.0510(15) 0.0194(17)
C22 0.116(3) 0.119(3) 0.0696(17) -0.0038(18) 0.0390(19) 0.010(2)
N3 0.110(2) 0.110(2) 0.0731(14) -0.0003(13) 0.0454(14) 0.0294(16)
N4 0.159(3) 0.181(3) 0.0713(15) 0.0155(17) 0.0516(17) 0.066(2)
N5 0.160(3) 0.116(2) 0.1042(17) 0.0210(16) 0.0847(19) 0.043(2)
C23 0.096(2) 0.079(2) 0.0662(15) -0.0037(15) 0.0357(15) 0.0030(18)
O2 0.1026(15) 0.0821(13) 0.0733(10) 0.0079(10) 0.0508(10) 0.0101(12)
C24 0.077(2) 0.081(2) 0.0574(13) -0.0060(13) 0.0248(14) -0.0051(17)
C25 0.071(2) 0.091(2) 0.0571(12) 0.0084(14) 0.0175(13) 0.0160(17)
C26 0.072(2) 0.113(3) 0.0711(16) 0.0096(16) 0.0262(15) 0.0060(18)
C27 0.070(2) 0.091(2) 0.0549(13) 0.0040(14) 0.0166(13) -0.0080(17)
C28 0.075(2) 0.077(2) 0.0591(13) 0.0023(13) 0.0154(13) -0.0054(16)
C29 0.075(2) 0.074(2) 0.0711(15) -0.0010(14) 0.0280(14) 0.0083(16)
C30 0.082(2) 0.092(2) 0.0740(17) 0.0074(16) 0.0283(17) 0.002(2)
N6 0.091(2) 0.210(3) 0.150(2) 0.102(2) 0.0622(19) 0.034(2)
C31 0.123(4) 0.248(5) 0.254(5) 0.178(4) 0.113(4) 0.079(4)
N7 0.104(2) 0.189(3) 0.118(2) 0.058(2) 0.057(2) 0.020(2)
C32 0.089(3) 0.118(3) 0.0808(19) 0.0110(18) 0.0194(19) -0.020(2)
N8 0.0843(18) 0.102(2) 0.0610(12) 0.0097(13) 0.0204(12) -0.0071(15)
N9 0.118(2) 0.162(3) 0.0847(16) 0.0520(18) 0.0067(15) -0.008(2)
N10 0.171(4) 0.584(9) 0.454(7) 0.413(7) 0.233(5) 0.213(5)
C33 0.076(2) 0.105(3) 0.0830(18) -0.0022(18) 0.0072(16) 0.0086(19)
O3 0.0877(16) 0.1042(17) 0.0884(12) 0.0089(12) -0.0066(11) -0.0073(14)
C34 0.082(2) 0.116(3) 0.0727(17) 0.0092(19) -0.0047(16) -0.002(2)
C35 0.090(3) 0.110(3) 0.161(3) 0.009(3) -0.022(2) -0.013(2)
C36 0.104(3) 0.101(3) 0.203(4) 0.025(3) -0.028(3) -0.021(3)
C37 0.095(3) 0.108(3) 0.089(2) 0.002(2) -0.0126(19) -0.010(2)
C38 0.095(3) 0.132(3) 0.128(3) 0.046(2) -0.022(2) -0.008(2)
C39 0.090(3) 0.143(3) 0.137(3) 0.060(3) -0.026(2) -0.016(2)
C40 0.098(3) 0.120(4) 0.110(3) 0.011(2) -0.010(2) -0.014(3)
C41 0.120(4) 0.210(6) 0.319(7) 0.155(5) -0.067(5) -0.051(4)
C42 0.093(3) 0.180(4) 0.098(2) 0.043(2) -0.010(2) -0.034(3)
N11 0.102(3) 0.153(3) 0.241(4) 0.079(3) -0.061(3) -0.037(3)
N12 0.106(3) 0.155(3) 0.137(2) 0.046(2) -0.0189(19) -0.023(2)
N13 0.081(2) 0.170(3) 0.112(2) 0.051(2) -0.0214(17) -0.030(2)
N14 0.187(4) 0.409(8) 0.631(11) 0.403(8) -0.193(5) -0.168(5)
N15 0.108(3) 0.273(4) 0.225(4) 0.159(3) -0.076(2) -0.084(3)

loop_
_atom_type_symbol
_atom_type_description
_atom_type_scat_dispersion_real
_atom_type_scat_dispersion_imag
_atom_type_scat_source
C C 0.0181 0.0091 'International Tables Vol C Tables 4.2.6.8 and 6.1.1.4'
H H 0.0000 0.0000 'International Tables Vol C Tables 4.2.6.8 and 6.1.1.4'
N N 0.0311 0.0180 'International Tables Vol C Tables 4.2.6.8 and 6.1.1.4'
O O 0.0492 0.0322 'International Tables Vol C Tables 4.2.6.8 and 6.1.1.4'

loop_
_geom_angle_atom_site_label_1
_geom_angle_atom_site_label_2
_geom_angle_atom_site_label_3
_geom_angle
_geom_angle_publ_flag
C2 C1 C6 120.0 y
C2 C1 C23 119.52(15) y
C6 C1 C23 120.38(15) y
C3 C2 C1 120.0 y
C3 C2 C7 119.63(13) y
C1 C2 C7 120.32(13) y
C2 C3 C4 120.0 y
C2 C3 C13 119.81(15) y
C4 C3 C13 119.97(15) y
C3 C4 C5 120.0 y
C3 C4 C9 119.94(15) y
C5 C4 C9 119.91(15) y
C6 C5 C4 120.0 y
C6 C5 C33 120.51(15) y
C4 C5 C33 119.44(15) y
C5 C6 C1 120.0 y
C5 C6 C11 120.68(16) y
C1 C6 C11 119.22(16) y
C2 C7 C8 111.1(2) y
C2 C7 H7A 109.4 ?
C8 C7 H7A 109.4 ?
C2 C7 H7B 109.4 ?
C8 C7 H7B 109.4 ?
H7A C7 H7B 108.0 ?
C7 C8 H8A 109.5 ?
C7 C8 H8B 109.5 ?
H8A C8 H8B 109.5 ?
C7 C8 H8C 109.5 ?
H8A C8 H8C 109.5 ?
H8B C8 H8C 109.5 ?
C4 C9 C10 110.63(19) y
C4 C9 H9A 109.5 ?
C10 C9 H9A 109.5 ?
C4 C9 H9B 109.5 ?
C10 C9 H9B 109.5 ?
H9A C9 H9B 108.1 ?
C9 C10 H10A 109.5 ?
C9 C10 H10B 109.5 ?
H10A C10 H10B 109.5 ?
C9 C10 H10C 109.5 ?
H10A C10 H10C 109.5 ?
H10B C10 H10C 109.5 ?
C12 C11 C6 111.83(19) y
C12 C11 H11A 109.2 ?
C6 C11 H11A 109.2 ?
C12 C11 H11B 109.2 ?
C6 C11 H11B 109.2 ?
H11A C11 H11B 107.9 ?
C11 C12 H12A 109.5 ?
C11 C12 H12B 109.5 ?
H12A C12 H12B 109.5 ?
C11 C12 H12C 109.5 ?
H12A C12 H12C 109.5 ?
H12B C12 H12C 109.5 ?
O1 C13 C3 107.08(17) y
O1 C13 H13A 110.3 ?
C3 C13 H13A 110.3 ?
O1 C13 H13B 110.3 ?
C3 C13 H13B 110.3 ?
H13A C13 H13B 108.6 ?
C14 O1 C13 118.90(15) y
O1 C14 C15 116.21(13) y
O1 C14 C19 123.78(13) y
C15 C14 C19 120.0 y
C14 C15 C16 120.0 y
C14 C15 H15 120.0 ?
C16 C15 H15 120.0 ?
C15 C16 C17 120.0 y
C15 C16 H16 120.0 ?
C17 C16 H16 120.0 ?
C18 C17 C16 120.0 y
C18 C17 C20 121.35(17) y
C16 C17 C20 118.52(17) y
C19 C18 C17 120.0 y
C19 C18 H18 120.0 ?
C17 C18 H18 120.0 ?
C18 C19 C14 120.0 y
C18 C19 H19 120.0 ?
C14 C19 H19 120.0 ?
N1 C20 N3 127.1(2) y
N1 C20 C17 117.6(2) y
N3 C20 C17 115.3(3) y
C20 N1 C21 114.8(3) y
N5 C21 N2 117.6(3) y
N5 C21 N1 118.3(3) y
N2 C21 N1 124.1(3) y
C22 N2 C21 115.1(3) y
N2 C22 N3 125.7(3) y
N2 C22 N4 117.3(3) y
N3 C22 N4 117.0(3) y
C22 N3 C20 113.1(3) y
C22 N4 H4A 120.0 ?
C22 N4 H4B 120.0 ?
H4A N4 H4B 120.0 ?
C21 N5 H5A 120.0 ?
C21 N5 H5B 120.0 ?
H5A N5 H5B 120.0 ?
O2 C23 C1 104.65(18) y
O2 C23 H23A 110.8 ?
C1 C23 H23A 110.8 ?
O2 C23 H23B 110.8 ?
C1 C23 H23B 110.8 ?
H23A C23 H23B 108.9 ?
C24 O2 C23 117.97(16) y
O2 C24 C25 125.05(15) y
O2 C24 C29 114.95(15) y
C25 C24 C29 120.0 y
C26 C25 C24 120.0 y
C26 C25 H25 120.0 ?
C24 C25 H25 120.0 ?
C27 C26 C25 120.0 y
C27 C26 H26 120.0 ?
C25 C26 H26 120.0 ?
C26 C27 C28 120.0 y
C26 C27 C30 118.81(18) y
C28 C27 C30 121.04(18) y
C29 C28 C27 120.0 y
C29 C28 H28 120.0 ?
C27 C28 H28 120.0 ?
C28 C29 C24 120.0 y
C28 C29 H29 120.0 ?
C24 C29 H29 120.0 ?
N6 C30 N8 127.6(3) y
N6 C30 C27 116.7(3) y
N8 C30 C27 115.7(2) y
C30 N6 C31 113.4(3) y
N10 C31 N6 116.1(4) y
N10 C31 N7 118.5(4) y
N6 C31 N7 125.4(4) y
C32 N7 C31 115.2(3) y
N7 C32 N9 118.2(3) y
N7 C32 N8 125.0(3) y
N9 C32 N8 116.8(3) y
C30 N8 C32 113.4(3) y
C32 N9 H9C 120.0 ?
C32 N9 H9D 120.0 ?
H9C N9 H9D 120.0 ?
C31 N10 H10D 120.0 ?
C31 N10 H10E 120.0 ?
H10D N10 H10E 120.0 ?
O3 C33 C5 106.5(2) y
O3 C33 H33A 110.4 ?
C5 C33 H33A 110.4 ?
O3 C33 H33B 110.4 ?
C5 C33 H33B 110.4 ?
H33A C33 H33B 108.6 ?
C34 O3 C33 118.6(2) y
O3 C34 C35 124.5(2) y
O3 C34 C39 115.3(2) y
C35 C34 C39 120.0 y
C34 C35 C36 120.0 y
C34 C35 H35 120.0 ?
C36 C35 H35 120.0 ?
C35 C36 C37 120.0 y
C35 C36 H36 120.0 ?
C37 C36 H36 120.0 ?
C38 C37 C36 120.0 y
C38 C37 C40 119.5(3) y
C36 C37 C40 120.3(3) y
C37 C38 C39 120.0 y
C37 C38 H38 120.0 ?
C39 C38 H38 120.0 ?
C38 C39 C34 120.0 y
C38 C39 H39 120.0 ?
C34 C39 H39 120.0 ?
N11 C40 N13 123.5(4) y
N11 C40 C37 118.6(4) y
N13 C40 C37 117.8(4) y
N11 C41 N14 119.8(5) y
N11 C41 N12 123.9(5) y
N14 C41 N12 116.3(5) y
N13 C42 N15 120.4(4) y
N13 C42 N12 124.5(4) y
N15 C42 N12 115.0(4) y
C41 N11 C40 117.5(4) y
C42 N12 C41 113.7(4) y
C40 N13 C42 116.8(4) y
C41 N14 H14A 120.0 ?
C41 N14 H14B 120.0 ?
H14A N14 H14B 120.0 ?
C42 N15 H15A 120.0 ?
C42 N15 H15B 120.0 ?
H15A N15 H15B 120.0 ?

loop_
_geom_bond_atom_site_label_1
_geom_bond_atom_site_label_2
_geom_bond_distance
_geom_bond_publ_flag
C1 C2 1.3900 y
C1 C6 1.3900 y
C1 C23 1.505(2) y
C2 C3 1.3900 y
C2 C7 1.537(3) y
C3 C4 1.3900 y
C3 C13 1.519(2) y
C4 C5 1.3900 y
C4 C9 1.539(2) y
C5 C6 1.3900 y
C5 C33 1.499(3) y
C6 C11 1.550(2) y
C7 C8 1.537(3) y
C7 H7a 0.9900 ?
C7 H7b 0.9900 ?
C8 H8a 0.9800 ?
C8 H8b 0.9800 ?
C8 H8c 0.9800 ?
C9 C10 1.566(3) y
C9 H9a 0.9900 ?
C9 H9b 0.9900 ?
C10 H10a 0.9800 ?
C10 H10b 0.9800 ?
C10 H10c 0.9800 ?
C11 C12 1.510(3) y
C11 H11a 0.9900 ?
C11 H11b 0.9900 ?
C12 H12a 0.9800 ?
C12 H12b 0.9800 ?
C12 H12c 0.9800 ?
C13 O1 1.392(2) y
C13 H13a 0.9900 ?
C13 H13b 0.9900 ?
O1 C14 1.3735(16) y
C14 C15 1.3900 y
C14 C19 1.3900 y
C15 C16 1.3900 y
C15 H15 0.9500 ?
C16 C17 1.3900 y
C16 H16 0.9500 ?
C17 C18 1.3900 y
C17 C20 1.498(2) y
C18 C19 1.3900 y
C18 H18 0.9500 ?
C19 H19 0.9500 ?
C20 N1 1.308(3) y
C20 N3 1.358(3) y
N1 C21 1.369(3) y
C21 N5 1.305(3) y
C21 N2 1.352(3) y
N2 C22 1.339(3) y
C22 N3 1.355(3) y
C22 N4 1.356(3) y
N4 H4a 0.8800 ?
N4 H4b 0.8800 ?
N5 H5a 0.8800 ?
N5 H5b 0.8800 ?
C23 O2 1.455(3) y
C23 H23a 0.9900 ?
C23 H23b 0.9900 ?
O2 C24 1.3690(17) y
C24 C25 1.3900 y
C24 C29 1.3900 y
C25 C26 1.3900 y
C25 H25 0.9500 ?
C26 C27 1.3900 y
C26 H26 0.9500 ?
C27 C28 1.3900 y
C27 C30 1.498(3) y
C28 C29 1.3900 y
C28 H28 0.9500 ?
C29 H29 0.9500 ?
C30 N6 1.307(3) y
C30 N8 1.344(3) y
N6 C31 1.354(4) y
C31 N10 1.306(4) y
C31 N7 1.355(4) y
N7 C32 1.306(3) y
C32 N9 1.339(3) y
C32 N8 1.371(3) y
N9 H9c 0.8800 ?
N9 H9d 0.8800 ?
N10 H10d 0.8800 ?
N10 H10e 0.8800 ?
C33 O3 1.443(3) y
C33 H33a 0.9900 ?
C33 H33b 0.9900 ?
O3 C34 1.376(2) y
C34 C35 1.3900 y
C34 C39 1.3900 y
C35 C36 1.3900 y
C35 H35 0.9500 ?
C36 C37 1.3900 y
C36 H36 0.9500 ?
C37 C38 1.3900 y
C37 C40 1.490(4) y
C38 C39 1.3900 y
C38 H38 0.9500 ?
C39 H39 0.9500 ?
C40 N11 1.312(4) y
C40 N13 1.315(4) y
C41 N11 1.306(5) y
C41 N14 1.318(5) y
C41 N12 1.361(5) y
C42 N13 1.316(4) y
C42 N15 1.324(4) y
C42 N12 1.347(4) y
N14 H14a 0.8800 ?
N14 H14b 0.8800 ?
N15 H15a 0.8800 ?
N15 H15b 0.8800 ?

loop_
_geom_hbond_atom_site_label_D
_geom_hbond_atom_site_label_H
_geom_hbond_atom_site_label_A
_geom_hbond_distance_DH
_geom_hbond_distance_HA
_geom_hbond_distance_DA
_geom_hbond_angle_DHA
_geom_hbond_site_symmetry_A
_geom_hbond_publ_flag
N4 H4B N7 0.88 2.21 3.060(4) 162.8 2_545 y
N5 H5A N2 0.88 2.08 2.956(3) 174.4 3_586 y
N9 H9D N12 0.88 2.2 3.058(4) 163.4 3_575 y
N10 H10D N5 0.88 2.51 3.387(4) 172.2 2_545 y

loop_
_platon_squeeze_void_nr
_platon_squeeze_void_average_x
_platon_squeeze_void_average_y
_platon_squeeze_void_average_z
_platon_squeeze_void_volume
_platon_squeeze_void_count_electrons
1 -0.004 -0.014 0.004 5001.7 1776.9
